data_7233325
loop_
_publ_author_name
'Liu, Guocheng'
'Li, Yan'
'Lu, Zhenjie'
'Li, Xiaowu'
'Wang, Xiuli'
'Wang, Xiang'
'Chen, Xingxing'

_publ_section_title
;
 Versatile carboxylate-directed structures of ten 1D \\rightarrow 3D
 Ni(ii) coordination polymers: fluorescence behaviors and electrochemical
 activities
;
_journal_issue 35
_journal_name_full CrystEngComm
_journal_page_first 5344
_journal_paper_doi 10.1039/C9CE01060B
_journal_volume 21
_journal_year 2019
_chemical_formula_moiety 'C56 H50 N8 Ni O10'
_chemical_formula_sum 'C56 H50 N8 Ni O10'
_chemical_formula_weight 1053.73
_space_group_crystal_system monoclinic
_space_group_IT_number 14
_space_group_name_Hall '-P 2ybc'
_space_group_name_H-M_alt 'P 1 21/c 1'
_symmetry_space_group_name_Hall '-P 2ybc'
_symmetry_space_group_name_H-M 'P 1 21/c 1'
_atom_sites_solution_hydrogens geom
_audit_creation_method SHELXL-2014/7
_audit_update_record
;
2018-12-27 deposited with the CCDC.    2019-07-29 downloaded from the CCDC.
;
_cell_angle_alpha 90
_cell_angle_beta 109.320(1)
_cell_angle_gamma 90
_cell_formula_units_Z 2
_cell_length_a 11.6915(4)
_cell_length_b 23.6757(8)
_cell_length_c 10.0123(4)
_cell_measurement_reflns_used 8974
_cell_measurement_temperature 296(2)
_cell_measurement_theta_max 23.998
_cell_measurement_theta_min 2.321
_cell_volume 2615.38(16)
_computing_cell_refinement 'SAINT-plus (Bruker, 2007)'
_computing_data_collection 'APEX2 (Bruker, 2007)'
_computing_data_reduction 'SAINT-plus (Bruker, 2007)'
_computing_molecular_graphics SHELXTL
_computing_publication_material SHELXTL
_computing_structure_refinement 'SHELXL-2014/7 (Sheldrick, 2014)'
_computing_structure_solution 'SHELXTL (Sheldrick, 2008)'
_diffrn_ambient_temperature 296(2)
_diffrn_measured_fraction_theta_full 1.000
_diffrn_measured_fraction_theta_max 1.000
_diffrn_measurement_device_type 'Bruker APEXII CCD'
_diffrn_measurement_method '\f and \w scans'
_diffrn_radiation_type MoK\a
_diffrn_radiation_wavelength 0.71073
_diffrn_reflns_av_R_equivalents 0.0281
_diffrn_reflns_av_unetI/netI 0.0169
_diffrn_reflns_Laue_measured_fraction_full 1.000
_diffrn_reflns_Laue_measured_fraction_max 1.000
_diffrn_reflns_limit_h_max 14
_diffrn_reflns_limit_h_min -14
_diffrn_reflns_limit_k_max 29
_diffrn_reflns_limit_k_min -23
_diffrn_reflns_limit_l_max 12
_diffrn_reflns_limit_l_min -11
_diffrn_reflns_number 32566
_diffrn_reflns_point_group_measured_fraction_full 1.000
_diffrn_reflns_point_group_measured_fraction_max 1.000
_diffrn_reflns_theta_full 25.242
_diffrn_reflns_theta_max 26.022
_diffrn_reflns_theta_min 1.720
_exptl_absorpt_coefficient_mu 0.438
_exptl_absorpt_correction_T_max 0.953
_exptl_absorpt_correction_T_min 0.874
_exptl_absorpt_correction_type multi-scan
_exptl_absorpt_process_details '(SADABS; Sheldrick, 1996)'
_exptl_crystal_colour blue
_exptl_crystal_density_diffrn 1.338
_exptl_crystal_description block
_exptl_crystal_F_000 1100
_exptl_crystal_size_max 0.150
_exptl_crystal_size_mid 0.130
_exptl_crystal_size_min 0.110
_refine_diff_density_max 0.252
_refine_diff_density_min -0.326
_refine_diff_density_rms 0.044
_refine_ls_extinction_method none
_refine_ls_goodness_of_fit_ref 1.053
_refine_ls_hydrogen_treatment constr
_refine_ls_matrix_type full
_refine_ls_number_parameters 341
_refine_ls_number_reflns 5159
_refine_ls_number_restraints 0
_refine_ls_restrained_S_all 1.053
_refine_ls_R_factor_all 0.0490
_refine_ls_R_factor_gt 0.0389
_refine_ls_shift/su_max 0.000
_refine_ls_shift/su_mean 0.000
_refine_ls_structure_factor_coef Fsqd
_refine_ls_weighting_details 'w=1/[\s^2^(Fo^2^)+(0.0416P)^2^+1.9845P] where P=(Fo^2^+2Fc^2^)/3'
_refine_ls_weighting_scheme calc
_refine_ls_wR_factor_gt 0.0927
_refine_ls_wR_factor_ref 0.1018
_reflns_Friedel_coverage 0.000
_reflns_number_gt 4487
_reflns_number_total 5159
_reflns_threshold_expression 'I > 2\s(I)'
_cod_data_source_file c9ce01060b2.cif
_cod_data_source_block Ni-5
_cod_depositor_comments 'Adding full bibliography for 7233319--7233328.cif.'
_cod_database_code 7233325
_shelx_shelxl_version_number 2014/7
_shelx_space_group_comment
;
The symmetry employed for this shelxl refinement is uniquely defined
by the following loop, which should always be used as a source of
symmetry information in preference to the above space-group names.
They are only intended as comments.
;
_shelx_estimated_absorpt_t_min 0.937
_shelx_estimated_absorpt_t_max 0.953

loop_
_space_group_symop_operation_xyz
'x, y, z'
'-x, y+1/2, -z+1/2'
'-x, -y, -z'
'x, -y-1/2, z-1/2'

loop_
_atom_site_label
_atom_site_type_symbol
_atom_site_fract_x
_atom_site_fract_y
_atom_site_fract_z
_atom_site_U_iso_or_equiv
_atom_site_adp_type
_atom_site_occupancy
_atom_site_site_symmetry_order
_atom_site_calc_flag
_atom_site_refinement_flags_posn
_atom_site_refinement_flags_adp
_atom_site_refinement_flags_occupancy
Ni1 Ni 1.0000 0.0000 0.0000 0.02624(10) Uani 1 2 d S . P
O1 O 0.82504(17) 0.20415(7) 0.4044(2) 0.0607(5) Uani 1 1 d . . .
O2 O 0.25302(14) 0.21337(7) 0.55104(17) 0.0480(4) Uani 1 1 d . . .
O3 O 0.81409(12) 0.01030(6) -0.08028(14) 0.0318(3) Uani 1 1 d . . .
O4 O 0.77359(14) 0.04604(8) -0.29729(17) 0.0498(4) Uani 1 1 d . . .
O5 O 0.66654(17) 0.10001(9) -0.0136(2) 0.0712(6) Uani 1 1 d . . .
N1 N 0.98936(14) 0.03320(7) 0.19257(17) 0.0307(4) Uani 1 1 d . . .
N2 N 0.83685(16) 0.13136(8) 0.55238(18) 0.0384(4) Uani 1 1 d . . .
H2 H 0.8010 0.1116 0.5987 0.046 Uiso 1 1 calc R U .
N3 N 0.20089(17) 0.23198(8) 0.3183(2) 0.0409(4) Uani 1 1 d . . .
H3 H 0.2220 0.2322 0.2438 0.049 Uiso 1 1 calc R U .
N4 N 0.03669(14) 0.41449(7) 0.45610(18) 0.0315(4) Uani 1 1 d . . .
C1 C 1.08263(18) 0.06155(9) 0.2826(2) 0.0364(5) Uani 1 1 d . . .
H1 H 1.1553 0.0628 0.2637 0.044 Uiso 1 1 calc R U .
C2 C 1.07639(18) 0.08885(9) 0.4012(2) 0.0367(5) Uani 1 1 d . . .
H2A H 1.1436 0.1081 0.4600 0.044 Uiso 1 1 calc R U .
C3 C 0.96941(18) 0.08759(9) 0.4325(2) 0.0326(4) Uani 1 1 d . . .
C4 C 0.87382(19) 0.05829(10) 0.3411(2) 0.0419(5) Uani 1 1 d . . .
H4 H 0.8006 0.0560 0.3586 0.050 Uiso 1 1 calc R U .
C5 C 0.88646(19) 0.03226(9) 0.2236(2) 0.0384(5) Uani 1 1 d . . .
H5 H 0.8202 0.0131 0.1629 0.046 Uiso 1 1 calc R U .
C6 C 0.95972(19) 0.11735(10) 0.5617(2) 0.0416(5) Uani 1 1 d . . .
H6A H 0.9948 0.0934 0.6437 0.050 Uiso 1 1 calc R U .
H6B H 1.0071 0.1518 0.5763 0.050 Uiso 1 1 calc R U .
C7 C 0.7782(2) 0.17458(9) 0.4730(2) 0.0391(5) Uani 1 1 d . . .
C8 C 0.6496(2) 0.18478(9) 0.4683(2) 0.0383(5) Uani 1 1 d . . .
C9 C 0.6001(2) 0.16093(11) 0.5628(3) 0.0525(6) Uani 1 1 d . . .
H9 H 0.6471 0.1371 0.6335 0.063 Uiso 1 1 calc R U .
C10 C 0.4817(2) 0.17204(11) 0.5535(3) 0.0518(6) Uani 1 1 d . . .
H10 H 0.4504 0.1563 0.6192 0.062 Uiso 1 1 calc R U .
C11 C 0.4094(2) 0.20639(9) 0.4474(2) 0.0386(5) Uani 1 1 d . . .
C12 C 0.4587(2) 0.23063(11) 0.3523(3) 0.0508(6) Uani 1 1 d . . .
H12 H 0.4113 0.2540 0.2807 0.061 Uiso 1 1 calc R U .
C13 C 0.5777(2) 0.22015(11) 0.3635(3) 0.0508(6) Uani 1 1 d . . .
H13 H 0.6101 0.2370 0.3001 0.061 Uiso 1 1 calc R U .
C14 C 0.2819(2) 0.21733(9) 0.4441(2) 0.0380(5) Uani 1 1 d . . .
C15 C 0.0782(2) 0.24732(9) 0.3080(3) 0.0412(5) Uani 1 1 d . . .
H15A H 0.0469 0.2192 0.3575 0.049 Uiso 1 1 calc R U .
H15B H 0.0276 0.2467 0.2092 0.049 Uiso 1 1 calc R U .
C16 C 0.06853(18) 0.30487(8) 0.3686(2) 0.0326(4) Uani 1 1 d . . .
C17 C 0.15968(18) 0.34492(9) 0.3959(2) 0.0377(5) Uani 1 1 d . . .
H17 H 0.2336 0.3358 0.3855 0.045 Uiso 1 1 calc R U .
C18 C 0.14034(18) 0.39844(9) 0.4386(2) 0.0348(4) Uani 1 1 d . . .
H18 H 0.2027 0.4247 0.4560 0.042 Uiso 1 1 calc R U .
C19 C -0.04874(18) 0.37461(9) 0.4373(2) 0.0357(5) Uani 1 1 d . . .
H19 H -0.1199 0.3841 0.4543 0.043 Uiso 1 1 calc R U .
C20 C -0.03663(18) 0.32020(9) 0.3941(2) 0.0360(5) Uani 1 1 d . . .
H20 H -0.0986 0.2941 0.3822 0.043 Uiso 1 1 calc R U .
C21 C 0.74459(18) 0.03163(8) -0.1940(2) 0.0319(4) Uani 1 1 d . . .
C22 C 0.61282(18) 0.03850(10) -0.2061(2) 0.0387(5) Uani 1 1 d . . .
C23 C 0.5766(2) 0.07307(11) -0.1152(3) 0.0489(6) Uani 1 1 d . . .
C24 C 0.4529(2) 0.07998(15) -0.1367(3) 0.0687(8) Uani 1 1 d . . .
H24 H 0.4280 0.1026 -0.0756 0.082 Uiso 1 1 calc R U .
C25 C 0.3680(2) 0.05331(16) -0.2483(4) 0.0752(10) Uani 1 1 d . . .
H25 H 0.2860 0.0583 -0.2623 0.090 Uiso 1 1 calc R U .
C26 C 0.4030(2) 0.01970(17) -0.3383(4) 0.0754(9) Uani 1 1 d . . .
H26 H 0.3453 0.0021 -0.4139 0.090 Uiso 1 1 calc R U .
C27 C 0.5254(2) 0.01201(13) -0.3162(3) 0.0551(7) Uani 1 1 d . . .
H27 H 0.5491 -0.0115 -0.3768 0.066 Uiso 1 1 calc R U .
C28 C 0.6351(4) 0.13614(18) 0.0828(4) 0.1013(14) Uani 1 1 d . . .
H28A H 0.5814 0.1652 0.0309 0.152 Uiso 1 1 calc R U .
H28B H 0.7072 0.1531 0.1464 0.152 Uiso 1 1 calc R U .
H28C H 0.5956 0.1145 0.1358 0.152 Uiso 1 1 calc R U .

loop_
_atom_site_aniso_label
_atom_site_aniso_U_11
_atom_site_aniso_U_22
_atom_site_aniso_U_33
_atom_site_aniso_U_23
_atom_site_aniso_U_13
_atom_site_aniso_U_12
Ni1 0.02473(18) 0.02537(18) 0.03003(18) -0.00130(14) 0.01095(14) 0.00051(13)
O1 0.0555(11) 0.0476(10) 0.0901(14) 0.0165(10) 0.0389(10) -0.0016(8)
O2 0.0432(9) 0.0583(10) 0.0456(9) 0.0027(8) 0.0189(7) 0.0055(8)
O3 0.0275(7) 0.0339(7) 0.0342(7) 0.0019(6) 0.0105(6) 0.0026(6)
O4 0.0447(9) 0.0635(11) 0.0475(9) 0.0202(8) 0.0238(8) 0.0144(8)
O5 0.0515(11) 0.0852(14) 0.0710(13) -0.0333(11) 0.0122(9) 0.0172(10)
N1 0.0296(8) 0.0313(9) 0.0336(9) -0.0027(7) 0.0135(7) 0.0003(7)
N2 0.0394(10) 0.0457(10) 0.0351(9) -0.0002(8) 0.0190(8) 0.0050(8)
N3 0.0435(10) 0.0388(10) 0.0409(10) -0.0020(8) 0.0147(8) 0.0105(8)
N4 0.0290(8) 0.0281(8) 0.0379(9) 0.0013(7) 0.0121(7) 0.0011(7)
C1 0.0281(10) 0.0408(12) 0.0422(12) -0.0075(9) 0.0143(9) 0.0000(9)
C2 0.0289(10) 0.0416(12) 0.0364(11) -0.0073(9) 0.0067(8) -0.0005(9)
C3 0.0318(10) 0.0359(11) 0.0300(10) -0.0005(8) 0.0099(8) 0.0038(8)
C4 0.0320(11) 0.0556(14) 0.0437(12) -0.0108(10) 0.0203(9) -0.0092(10)
C5 0.0328(11) 0.0450(12) 0.0388(11) -0.0099(9) 0.0136(9) -0.0087(9)
C6 0.0353(11) 0.0540(14) 0.0355(11) -0.0070(10) 0.0118(9) 0.0038(10)
C7 0.0419(12) 0.0330(11) 0.0460(12) -0.0061(9) 0.0191(10) -0.0044(9)
C8 0.0430(12) 0.0318(11) 0.0433(12) 0.0003(9) 0.0185(10) 0.0033(9)
C9 0.0465(14) 0.0599(16) 0.0575(15) 0.0242(12) 0.0258(12) 0.0192(12)
C10 0.0509(14) 0.0550(15) 0.0575(15) 0.0205(12) 0.0286(12) 0.0157(12)
C11 0.0412(12) 0.0331(11) 0.0428(12) -0.0017(9) 0.0156(10) 0.0055(9)
C12 0.0522(14) 0.0497(14) 0.0523(14) 0.0179(11) 0.0197(12) 0.0152(11)
C13 0.0523(14) 0.0502(14) 0.0574(15) 0.0172(12) 0.0280(12) 0.0074(11)
C14 0.0409(12) 0.0283(10) 0.0454(12) -0.0022(9) 0.0150(10) 0.0033(9)
C15 0.0378(11) 0.0339(11) 0.0492(13) -0.0040(10) 0.0106(10) 0.0039(9)
C16 0.0327(10) 0.0277(10) 0.0345(10) 0.0030(8) 0.0070(8) 0.0024(8)
C17 0.0280(10) 0.0368(11) 0.0502(13) -0.0014(9) 0.0154(9) 0.0038(8)
C18 0.0285(10) 0.0309(10) 0.0450(12) -0.0010(9) 0.0122(9) -0.0025(8)
C19 0.0307(10) 0.0325(11) 0.0476(12) 0.0039(9) 0.0179(9) 0.0034(8)
C20 0.0321(10) 0.0292(10) 0.0466(12) 0.0026(9) 0.0130(9) -0.0020(8)
C21 0.0297(10) 0.0324(10) 0.0341(10) 0.0015(8) 0.0110(8) 0.0012(8)
C22 0.0287(10) 0.0489(13) 0.0389(11) 0.0068(10) 0.0117(9) 0.0018(9)
C23 0.0363(12) 0.0635(16) 0.0475(13) 0.0034(12) 0.0145(10) 0.0108(11)
C24 0.0449(15) 0.098(2) 0.0700(19) 0.0096(17) 0.0286(14) 0.0203(15)
C25 0.0308(13) 0.121(3) 0.077(2) 0.021(2) 0.0220(14) 0.0025(15)
C26 0.0352(14) 0.117(3) 0.0668(19) 0.0040(19) 0.0071(13) -0.0198(16)
C27 0.0383(13) 0.0767(19) 0.0484(14) -0.0033(13) 0.0119(11) -0.0086(12)
C28 0.103(3) 0.112(3) 0.079(2) -0.037(2) 0.017(2) 0.045(2)

loop_
_atom_type_symbol
_atom_type_description
_atom_type_scat_dispersion_real
_atom_type_scat_dispersion_imag
_atom_type_scat_source
C C 0.0033 0.0016 'International Tables Vol C Tables 4.2.6.8 and 6.1.1.4'
H H 0.0000 0.0000 'International Tables Vol C Tables 4.2.6.8 and 6.1.1.4'
N N 0.0061 0.0033 'International Tables Vol C Tables 4.2.6.8 and 6.1.1.4'
O O 0.0106 0.0060 'International Tables Vol C Tables 4.2.6.8 and 6.1.1.4'
Ni Ni 0.3393 1.1124 'International Tables Vol C Tables 4.2.6.8 and 6.1.1.4'

loop_
_geom_angle_atom_site_label_1
_geom_angle_atom_site_label_2
_geom_angle_atom_site_label_3
_geom_angle
_geom_angle_site_symmetry_1
_geom_angle_site_symmetry_3
O3 Ni1 O3 180.0 . 3_755
O3 Ni1 N1 86.53(6) . .
O3 Ni1 N1 93.47(6) 3_755 .
O3 Ni1 N1 93.47(6) . 3_755
O3 Ni1 N1 86.53(6) 3_755 3_755
N1 Ni1 N1 180.0 . 3_755
O3 Ni1 N4 93.72(6) . 4_665
O3 Ni1 N4 86.28(6) 3_755 4_665
N1 Ni1 N4 84.98(6) . 4_665
N1 Ni1 N4 95.02(6) 3_755 4_665
O3 Ni1 N4 86.28(6) . 2_645
O3 Ni1 N4 93.72(6) 3_755 2_645
N1 Ni1 N4 95.02(6) . 2_645
N1 Ni1 N4 84.98(6) 3_755 2_645
N4 Ni1 N4 180.00(10) 4_665 2_645
C21 O3 Ni1 132.60(13) . .
C23 O5 C28 118.7(2) . .
C5 N1 C1 116.43(17) . .
C5 N1 Ni1 122.13(14) . .
C1 N1 Ni1 121.08(13) . .
C7 N2 C6 121.12(19) . .
C7 N2 H2 119.4 . .
C6 N2 H2 119.4 . .
C14 N3 C15 120.28(19) . .
C14 N3 H3 119.9 . .
C15 N3 H3 119.9 . .
C18 N4 C19 116.56(17) . .
C18 N4 Ni1 123.16(13) . 2_655
C19 N4 Ni1 120.19(13) . 2_655
N1 C1 C2 123.48(19) . .
N1 C1 H1 118.3 . .
C2 C1 H1 118.3 . .
C1 C2 C3 119.67(19) . .
C1 C2 H2A 120.2 . .
C3 C2 H2A 120.2 . .
C4 C3 C2 117.08(19) . .
C4 C3 C6 122.06(18) . .
C2 C3 C6 120.85(18) . .
C3 C4 C5 120.03(19) . .
C3 C4 H4 120.0 . .
C5 C4 H4 120.0 . .
N1 C5 C4 123.31(19) . .
N1 C5 H5 118.3 . .
C4 C5 H5 118.3 . .
N2 C6 C3 113.97(17) . .
N2 C6 H6A 108.8 . .
C3 C6 H6A 108.8 . .
N2 C6 H6B 108.8 . .
C3 C6 H6B 108.8 . .
H6A C6 H6B 107.7 . .
O1 C7 N2 122.1(2) . .
O1 C7 C8 121.0(2) . .
N2 C7 C8 116.83(19) . .
C9 C8 C13 118.6(2) . .
C9 C8 C7 123.5(2) . .
C13 C8 C7 117.9(2) . .
C10 C9 C8 120.9(2) . .
C10 C9 H9 119.5 . .
C8 C9 H9 119.5 . .
C9 C10 C11 120.5(2) . .
C9 C10 H10 119.7 . .
C11 C10 H10 119.7 . .
C10 C11 C12 118.9(2) . .
C10 C11 C14 118.0(2) . .
C12 C11 C14 123.2(2) . .
C13 C12 C11 120.3(2) . .
C13 C12 H12 119.8 . .
C11 C12 H12 119.8 . .
C12 C13 C8 120.8(2) . .
C12 C13 H13 119.6 . .
C8 C13 H13 119.6 . .
O2 C14 N3 121.6(2) . .
O2 C14 C11 121.6(2) . .
N3 C14 C11 116.81(19) . .
N3 C15 C16 113.63(18) . .
N3 C15 H15A 108.8 . .
C16 C15 H15A 108.8 . .
N3 C15 H15B 108.8 . .
C16 C15 H15B 108.8 . .
H15A C15 H15B 107.7 . .
C20 C16 C17 117.18(19) . .
C20 C16 C15 119.95(18) . .
C17 C16 C15 122.83(19) . .
C18 C17 C16 119.72(19) . .
C18 C17 H17 120.1 . .
C16 C17 H17 120.1 . .
N4 C18 C17 123.41(19) . .
N4 C18 H18 118.3 . .
C17 C18 H18 118.3 . .
N4 C19 C20 123.47(18) . .
N4 C19 H19 118.3 . .
C20 C19 H19 118.3 . .
C19 C20 C16 119.45(19) . .
C19 C20 H20 120.3 . .
C16 C20 H20 120.3 . .
O4 C21 O3 126.16(18) . .
O4 C21 C22 117.15(18) . .
O3 C21 C22 116.66(17) . .
C27 C22 C23 119.0(2) . .
C27 C22 C21 118.7(2) . .
C23 C22 C21 122.3(2) . .
O5 C23 C22 116.0(2) . .
O5 C23 C24 124.5(2) . .
C22 C23 C24 119.4(2) . .
C25 C24 C23 120.1(3) . .
C25 C24 H24 119.9 . .
C23 C24 H24 119.9 . .
C26 C25 C24 120.7(3) . .
C26 C25 H25 119.7 . .
C24 C25 H25 119.7 . .
C25 C26 C27 119.5(3) . .
C25 C26 H26 120.3 . .
C27 C26 H26 120.3 . .
C22 C27 C26 121.3(3) . .
C22 C27 H27 119.3 . .
C26 C27 H27 119.3 . .
O5 C28 H28A 109.5 . .
O5 C28 H28B 109.5 . .
H28A C28 H28B 109.5 . .
O5 C28 H28C 109.5 . .
H28A C28 H28C 109.5 . .
H28B C28 H28C 109.5 . .

loop_
_geom_bond_atom_site_label_1
_geom_bond_atom_site_label_2
_geom_bond_distance
_geom_bond_site_symmetry_2
Ni1 O3 2.0673(13) .
Ni1 O3 2.0674(13) 3_755
Ni1 N1 2.1235(16) .
Ni1 N1 2.1235(16) 3_755
Ni1 N4 2.1448(16) 4_665
Ni1 N4 2.1448(16) 2_645
O1 C7 1.230(3) .
O2 C14 1.229(3) .
O3 C21 1.265(2) .
O4 C21 1.238(2) .
O5 C23 1.357(3) .
O5 C28 1.426(3) .
N1 C5 1.339(3) .
N1 C1 1.342(3) .
N2 C7 1.337(3) .
N2 C6 1.447(3) .
N2 H2 0.8600 .
N3 C14 1.347(3) .
N3 C15 1.450(3) .
N3 H3 0.8600 .
N4 C18 1.336(3) .
N4 C19 1.342(3) .
C1 C2 1.375(3) .
C1 H1 0.9300 .
C2 C3 1.387(3) .
C2 H2A 0.9300 .
C3 C4 1.375(3) .
C3 C6 1.509(3) .
C4 C5 1.379(3) .
C4 H4 0.9300 .
C5 H5 0.9300 .
C6 H6A 0.9700 .
C6 H6B 0.9700 .
C7 C8 1.508(3) .
C8 C9 1.382(3) .
C8 C13 1.388(3) .
C9 C10 1.381(3) .
C9 H9 0.9300 .
C10 C11 1.382(3) .
C10 H10 0.9300 .
C11 C12 1.390(3) .
C11 C14 1.502(3) .
C12 C13 1.381(3) .
C12 H12 0.9300 .
C13 H13 0.9300 .
C15 C16 1.511(3) .
C15 H15A 0.9700 .
C15 H15B 0.9700 .
C16 C20 1.384(3) .
C16 C17 1.384(3) .
C17 C18 1.380(3) .
C17 H17 0.9300 .
C18 H18 0.9300 .
C19 C20 1.381(3) .
C19 H19 0.9300 .
C20 H20 0.9300 .
C21 C22 1.514(3) .
C22 C27 1.381(3) .
C22 C23 1.390(3) .
C23 C24 1.399(3) .
C24 C25 1.378(5) .
C24 H24 0.9300 .
C25 C26 1.362(5) .
C25 H25 0.9300 .
C26 C27 1.385(4) .
C26 H26 0.9300 .
C27 H27 0.9300 .
C28 H28A 0.9600 .
C28 H28B 0.9600 .
C28 H28C 0.9600 .

loop_
_geom_hbond_atom_site_label_D
_geom_hbond_atom_site_label_H
_geom_hbond_atom_site_label_A
_geom_hbond_distance_DH
_geom_hbond_distance_HA
_geom_hbond_distance_DA
_geom_hbond_angle_DHA
_geom_hbond_site_symmetry_A
N2 H2 O4 0.86 1.95 2.762(2) 156 1_556
N3 H3 O2 0.86 2.44 3.207(3) 148 4_565

loop_
_geom_torsion_atom_site_label_1
_geom_torsion_atom_site_label_2
_geom_torsion_atom_site_label_3
_geom_torsion_atom_site_label_4
_geom_torsion
_geom_torsion_site_symmetry_1
C5 N1 C1 C2 -0.2(3) .
Ni1 N1 C1 C2 173.08(17) .
N1 C1 C2 C3 0.3(3) .
C1 C2 C3 C4 0.1(3) .
C1 C2 C3 C6 -179.8(2) .
C2 C3 C4 C5 -0.6(3) .
C6 C3 C4 C5 179.3(2) .
C1 N1 C5 C4 -0.3(3) .
Ni1 N1 C5 C4 -173.51(18) .
C3 C4 C5 N1 0.7(4) .
C7 N2 C6 C3 -75.7(3) .
C4 C3 C6 N2 -22.8(3) .
C2 C3 C6 N2 157.1(2) .
C6 N2 C7 O1 0.2(3) .
C6 N2 C7 C8 178.76(18) .
O1 C7 C8 C9 -166.7(2) .
N2 C7 C8 C9 14.7(3) .
O1 C7 C8 C13 13.1(3) .
N2 C7 C8 C13 -165.4(2) .
C13 C8 C9 C10 -0.1(4) .
C7 C8 C9 C10 179.7(2) .
C8 C9 C10 C11 1.4(4) .
C9 C10 C11 C12 -1.5(4) .
C9 C10 C11 C14 -179.4(2) .
C10 C11 C12 C13 0.4(4) .
C14 C11 C12 C13 178.1(2) .
C11 C12 C13 C8 0.9(4) .
C9 C8 C13 C12 -1.0(4) .
C7 C8 C13 C12 179.1(2) .
C15 N3 C14 O2 4.2(3) .
C15 N3 C14 C11 -175.42(18) .
C10 C11 C14 O2 24.2(3) .
C12 C11 C14 O2 -153.5(2) .
C10 C11 C14 N3 -156.1(2) .
C12 C11 C14 N3 26.1(3) .
C14 N3 C15 C16 73.7(3) .
N3 C15 C16 C20 -166.12(19) .
N3 C15 C16 C17 16.4(3) .
C20 C16 C17 C18 -3.7(3) .
C15 C16 C17 C18 173.9(2) .
C19 N4 C18 C17 3.5(3) .
Ni1 N4 C18 C17 -173.00(17) 2_655
C16 C17 C18 N4 0.2(3) .
C18 N4 C19 C20 -3.7(3) .
Ni1 N4 C19 C20 172.88(16) 2_655
N4 C19 C20 C16 0.3(3) .
C17 C16 C20 C19 3.5(3) .
C15 C16 C20 C19 -174.2(2) .
Ni1 O3 C21 O4 10.0(3) .
Ni1 O3 C21 C22 -171.97(13) .
O4 C21 C22 C27 57.0(3) .
O3 C21 C22 C27 -121.3(2) .
O4 C21 C22 C23 -119.3(2) .
O3 C21 C22 C23 62.5(3) .
C28 O5 C23 C22 179.9(3) .
C28 O5 C23 C24 2.8(5) .
C27 C22 C23 O5 -176.9(2) .
C21 C22 C23 O5 -0.7(3) .
C27 C22 C23 C24 0.4(4) .
C21 C22 C23 C24 176.6(2) .
O5 C23 C24 C25 176.1(3) .
C22 C23 C24 C25 -0.9(4) .
C23 C24 C25 C26 0.4(5) .
C24 C25 C26 C27 0.6(5) .
C23 C22 C27 C26 0.6(4) .
C21 C22 C27 C26 -175.7(3) .
C25 C26 C27 C22 -1.1(5) .
